data_1548494
loop_
_publ_author_name
'Peng, Chengdong'
'Zhuang, Zewen'
'Yang, Huimin'
'Zhang, Guiyang'
'Fei, Honghan'

_publ_section_title
;
 Ultrastable, cationic three-dimensional lead bromide frameworks that
 intrinsically emit broadband white-light.
;
_journal_issue 6
_journal_name_full 'Chemical science'
_journal_page_first 1627
_journal_page_last 1633
_journal_paper_doi 10.1039/c7sc04118g
_journal_volume 9
_journal_year 2018
_chemical_formula_sum 'C4 H4 Br4 O4 Pb3'
_chemical_formula_weight 1057.27
_space_group_crystal_system orthorhombic
_space_group_IT_number 60
_space_group_name_Hall '-P 2n 2ab'
_space_group_name_H-M_alt 'P b c n'
_symmetry_space_group_name_Hall '-P 2n 2ab'
_symmetry_space_group_name_H-M 'P b c n'
_atom_sites_solution_hydrogens geom
_atom_sites_solution_primary direct
_atom_sites_solution_secondary difmap
_audit_creation_method SHELXL-97
_audit_update_record
;
2017-09-20 deposited with the CCDC.
2017-12-19 downloaded from the CCDC.
;
_cell_angle_alpha 90.00
_cell_angle_beta 90.00
_cell_angle_gamma 90.00
_cell_formula_units_Z 4
_cell_length_a 8.2193(7)
_cell_length_b 14.7180(12)
_cell_length_c 10.7344(8)
_cell_measurement_reflns_used 9025
_cell_measurement_temperature 298(2)
_cell_measurement_theta_max 27.55
_cell_measurement_theta_min 3.36
_cell_volume 1298.56(18)
_computing_cell_refinement 'Bruker SAINT'
_computing_data_collection 'Bruker APEX3'
_computing_data_reduction 'Bruker SAINT'
_computing_molecular_graphics 'Bruker SHELXTL'
_computing_publication_material 'Bruker SHELXTL'
_computing_structure_refinement 'SHELXL-97 (Sheldrick, 1997)'
_computing_structure_solution 'SHELXS-97 (Sheldrick, 1990)'
_diffrn_ambient_temperature 298(2)
_diffrn_measured_fraction_theta_full 0.994
_diffrn_measured_fraction_theta_max 0.994
_diffrn_measurement_device_type 'Bruker APEX-II CCD'
_diffrn_measurement_method '\f and \w scans'
_diffrn_radiation_monochromator graphite
_diffrn_radiation_source 'fine-focus sealed tube'
_diffrn_radiation_type MoK\a
_diffrn_radiation_wavelength 0.71073
_diffrn_reflns_av_R_equivalents 0.0768
_diffrn_reflns_av_sigmaI/netI 0.0331
_diffrn_reflns_limit_h_max 9
_diffrn_reflns_limit_h_min -9
_diffrn_reflns_limit_k_max 17
_diffrn_reflns_limit_k_min -17
_diffrn_reflns_limit_l_max 12
_diffrn_reflns_limit_l_min -12
_diffrn_reflns_number 14619
_diffrn_reflns_theta_full 25.00
_diffrn_reflns_theta_max 25.00
_diffrn_reflns_theta_min 3.36
_diffrn_standards_number 0
_exptl_absorpt_coefficient_mu 51.096
_exptl_absorpt_correction_T_max 0.0305
_exptl_absorpt_correction_T_min 0.0184
_exptl_absorpt_correction_type empirical
_exptl_crystal_colour clear
_exptl_crystal_density_diffrn 5.408
_exptl_crystal_density_method 'not measured'
_exptl_crystal_description polyhedron
_exptl_crystal_F_000 1784
_exptl_crystal_size_max 0.39
_exptl_crystal_size_mid 0.34
_exptl_crystal_size_min 0.23
_refine_diff_density_max 8.412
_refine_diff_density_min -4.547
_refine_diff_density_rms 0.900
_refine_ls_extinction_coef 0.0029(6)
_refine_ls_extinction_expression Fc^*^=kFc[1+0.001xFc^2^\l^3^/sin(2\q)]^-1/4^
_refine_ls_extinction_method SHELXL
_refine_ls_goodness_of_fit_ref 1.077
_refine_ls_hydrogen_treatment mixed
_refine_ls_matrix_type full
_refine_ls_number_parameters 70
_refine_ls_number_reflns 1141
_refine_ls_number_restraints 0
_refine_ls_restrained_S_all 1.077
_refine_ls_R_factor_all 0.0880
_refine_ls_R_factor_gt 0.0851
_refine_ls_shift/su_max 0.000
_refine_ls_shift/su_mean 0.000
_refine_ls_structure_factor_coef Fsqd
_refine_ls_weighting_details 'calc w=1/[\s^2^(Fo^2^)+(0.1928P)^2^+3.4998P] where P=(Fo^2^+2Fc^2^)/3'
_refine_ls_weighting_scheme calc
_refine_ls_wR_factor_gt 0.2209
_refine_ls_wR_factor_ref 0.2268
_reflns_number_gt 1037
_reflns_number_total 1141
_reflns_threshold_expression >2sigma(I)
_cod_data_source_file c7sc04118g2.cif
_cod_data_source_block mo_170605a_a
_cod_depositor_comments 'Adding full bibliography for 1548493--1548495.cif.'
_cod_database_code 1548494

loop_
_symmetry_equiv_pos_as_xyz
'x, y, z'
'-x+1/2, -y+1/2, z+1/2'
'-x, y, -z+1/2'
'x+1/2, -y+1/2, -z'
'-x, -y, -z'
'x-1/2, y-1/2, -z-1/2'
'x, -y, z-1/2'
'-x-1/2, y-1/2, z'

loop_
_atom_site_label
_atom_site_type_symbol
_atom_site_fract_x
_atom_site_fract_y
_atom_site_fract_z
_atom_site_U_iso_or_equiv
_atom_site_adp_type
_atom_site_occupancy
_atom_site_symmetry_multiplicity
_atom_site_calc_flag
_atom_site_refinement_flags
Pb1 Pb 0.35801(10) 0.74640(5) 0.55655(7) 0.0332(6) Uani 1 1 d .
Pb2 Pb 0.5000 0.48438(8) 0.7500 0.0378(6) Uani 1 2 d S
Br1 Br 0.2422(2) 0.66724(15) 0.32050(16) 0.0375(7) Uani 1 1 d .
Br2 Br 0.1325(2) 0.90227(13) 0.48872(18) 0.0327(7) Uani 1 1 d .
O1 O 0.0834(18) 0.6788(10) 0.5976(13) 0.039(3) Uani 1 1 d .
O2 O 0.2874(16) 0.5990(9) 0.6781(12) 0.032(3) Uani 1 1 d .
C1 C 0.141(2) 0.6059(15) 0.652(2) 0.040(5) Uani 1 1 d .
C2 C 0.024(3) 0.5318(15) 0.6805(19) 0.035(5) Uani 1 1 d .
H2A H 0.0735 0.4739 0.6597 0.042 Uiso 1 1 calc R
H2B H -0.0724 0.5390 0.6297 0.042 Uiso 1 1 calc R

loop_
_atom_site_aniso_label
_atom_site_aniso_U_11
_atom_site_aniso_U_22
_atom_site_aniso_U_33
_atom_site_aniso_U_23
_atom_site_aniso_U_13
_atom_site_aniso_U_12
Pb1 0.0383(8) 0.0258(8) 0.0353(8) 0.0022(3) 0.0001(3) -0.0009(2)
Pb2 0.0399(9) 0.0262(9) 0.0474(9) 0.000 -0.0022(4) 0.000
Br1 0.0466(13) 0.0314(13) 0.0345(11) -0.0037(7) -0.0032(9) 0.0018(8)
Br2 0.0373(12) 0.0249(12) 0.0359(12) 0.0013(7) -0.0006(7) 0.0025(7)
O1 0.040(8) 0.036(9) 0.040(7) 0.005(6) -0.002(6) -0.007(6)
O2 0.037(8) 0.020(7) 0.039(7) 0.007(5) -0.003(5) -0.010(5)
C1 0.041(13) 0.032(12) 0.046(12) -0.015(10) 0.001(8) 0.012(9)
C2 0.037(10) 0.037(12) 0.031(11) 0.013(9) 0.009(8) -0.003(8)

loop_
_atom_type_symbol
_atom_type_description
_atom_type_scat_dispersion_real
_atom_type_scat_dispersion_imag
_atom_type_scat_source
C C 0.0033 0.0016 'International Tables Vol C Tables 4.2.6.8 and 6.1.1.4'
H H 0.0000 0.0000 'International Tables Vol C Tables 4.2.6.8 and 6.1.1.4'
Br Br -0.2901 2.4595 'International Tables Vol C Tables 4.2.6.8 and 6.1.1.4'
O O 0.0106 0.0060 'International Tables Vol C Tables 4.2.6.8 and 6.1.1.4'
Pb Pb -3.3944 10.1111 'International Tables Vol C Tables 4.2.6.8 and 6.1.1.4'

loop_
_geom_angle_atom_site_label_1
_geom_angle_atom_site_label_2
_geom_angle_atom_site_label_3
_geom_angle
_geom_angle_site_symmetry_1
_geom_angle_site_symmetry_3
O1 Pb1 O2 51.6(4) . .
O1 Pb1 O1 151.9(3) . 4_566
O2 Pb1 O1 142.8(4) . 4_566
O1 Pb1 Br1 72.7(3) . .
O2 Pb1 Br1 91.7(3) . .
O1 Pb1 Br1 81.8(3) 4_566 .
O1 Pb1 Br2 78.0(3) . .
O2 Pb1 Br2 127.9(3) . .
O1 Pb1 Br2 87.9(3) 4_566 .
Br1 Pb1 Br2 83.99(6) . .
O1 Pb1 Br2 113.1(3) . 4_566
O2 Pb1 Br2 70.2(3) . 4_566
O1 Pb1 Br2 72.7(3) 4_566 4_566
Br1 Pb1 Br2 79.97(6) . 4_566
Br2 Pb1 Br2 156.32(3) . 4_566
O1 Pb1 Br1 76.8(3) . 2_565
O2 Pb1 Br1 80.2(3) . 2_565
O1 Pb1 Br1 123.5(3) 4_566 2_565
Br1 Pb1 Br1 146.30(3) . 2_565
Br2 Pb1 Br1 75.89(5) . 2_565
Br2 Pb1 Br1 126.07(6) 4_566 2_565
O2 Pb2 O2 97.1(6) 3_656 .
O2 Pb2 Br1 148.4(3) 3_656 7_566
O2 Pb2 Br1 94.6(3) . 7_566
O2 Pb2 Br1 94.6(3) 3_656 5_666
O2 Pb2 Br1 148.4(3) . 5_666
Br1 Pb2 Br1 90.48(8) 7_566 5_666
Pb1 Br1 Pb2 105.53(6) . 5_666
Pb1 Br1 Pb1 133.21(8) . 2_564
Pb2 Br1 Pb1 103.85(5) 5_666 2_564
Pb1 Br2 Pb1 87.13(5) . 4_466
C1 O1 Pb1 94.6(13) . .
C1 O1 Pb1 148.0(13) . 4_466
Pb1 O1 Pb1 110.3(5) . 4_466
C1 O2 Pb2 142.1(13) . .
C1 O2 Pb1 91.9(13) . .
Pb2 O2 Pb1 123.5(5) . .
O2 C1 O1 121(2) . .
O2 C1 C2 121.1(19) . .
O1 C1 C2 117.7(18) . .
C1 C2 C2 111.7(17) . 3_556
C1 C2 H2A 109.3 . .
C2 C2 H2A 109.3 3_556 .
C1 C2 H2B 109.3 . .
C2 C2 H2B 109.3 3_556 .
H2A C2 H2B 107.9 . .

loop_
_geom_bond_atom_site_label_1
_geom_bond_atom_site_label_2
_geom_bond_distance
_geom_bond_site_symmetry_2
Pb1 O1 2.505(14) .
Pb1 O2 2.597(12) .
Pb1 O1 2.717(14) 4_566
Pb1 Br1 2.947(2) .
Pb1 Br2 3.038(2) .
Pb1 Br2 3.180(2) 4_566
Pb1 Br1 3.213(2) 2_565
Pb2 O2 2.549(14) 3_656
Pb2 O2 2.549(14) .
Pb2 Br1 3.169(2) 7_566
Pb2 Br1 3.169(2) 5_666
Br1 Pb2 3.169(2) 5_666
Br1 Pb1 3.213(2) 2_564
Br2 Pb1 3.180(2) 4_466
O1 C1 1.31(3) .
O1 Pb1 2.717(14) 4_466
O2 C1 1.24(2) .
C1 C2 1.48(3) .
C2 C2 1.54(4) 3_556
C2 H2A 0.9700 .
C2 H2B 0.9700 .

loop_
_geom_torsion_atom_site_label_1
_geom_torsion_atom_site_label_2
_geom_torsion_atom_site_label_3
_geom_torsion_atom_site_label_4
_geom_torsion
_geom_torsion_site_symmetry_1
_geom_torsion_site_symmetry_4
O1 Pb1 Br1 Pb2 -118.9(4) . 5_666
O2 Pb1 Br1 Pb2 -70.2(3) . 5_666
O1 Pb1 Br1 Pb2 73.1(3) 4_566 5_666
Br2 Pb1 Br1 Pb2 161.84(7) . 5_666
Br2 Pb1 Br1 Pb2 -0.66(6) 4_566 5_666
Br1 Pb1 Br1 Pb2 -144.98(7) 2_565 5_666
O1 Pb1 Br1 Pb1 114.1(4) . 2_564
O2 Pb1 Br1 Pb1 162.8(3) . 2_564
O1 Pb1 Br1 Pb1 -53.9(3) 4_566 2_564
Br2 Pb1 Br1 Pb1 34.84(9) . 2_564
Br2 Pb1 Br1 Pb1 -127.67(10) 4_566 2_564
Br1 Pb1 Br1 Pb1 88.01(12) 2_565 2_564
O1 Pb1 Br2 Pb1 -23.5(3) . 4_466
O2 Pb1 Br2 Pb1 -37.4(4) . 4_466
O1 Pb1 Br2 Pb1 132.0(3) 4_566 4_466
Br1 Pb1 Br2 Pb1 50.05(5) . 4_466
Br2 Pb1 Br2 Pb1 97.52(16) 4_566 4_466
Br1 Pb1 Br2 Pb1 -102.70(6) 2_565 4_466
O2 Pb1 O1 C1 -4.7(11) . .
O1 Pb1 O1 C1 127.7(12) 4_566 .
Br1 Pb1 O1 C1 101.9(12) . .
Br2 Pb1 O1 C1 -170.7(12) . .
Br2 Pb1 O1 C1 31.2(12) 4_566 .
Br1 Pb1 O1 C1 -92.6(11) 2_565 .
O2 Pb1 O1 Pb1 -164.1(8) . 4_466
O1 Pb1 O1 Pb1 -31.8(7) 4_566 4_466
Br1 Pb1 O1 Pb1 -57.5(4) . 4_466
Br2 Pb1 O1 Pb1 29.8(4) . 4_466
Br2 Pb1 O1 Pb1 -128.2(4) 4_566 4_466
Br1 Pb1 O1 Pb1 107.9(5) 2_565 4_466
O2 Pb2 O2 C1 -163(2) 3_656 .
Br1 Pb2 O2 C1 -12(2) 7_566 .
Br1 Pb2 O2 C1 86(2) 5_666 .
O2 Pb2 O2 Pb1 41.2(4) 3_656 .
Br1 Pb2 O2 Pb1 -168.1(5) 7_566 .
Br1 Pb2 O2 Pb1 -69.7(8) 5_666 .
O1 Pb1 O2 C1 4.9(11) . .
O1 Pb1 O2 C1 -139.9(12) 4_566 .
Br1 Pb1 O2 C1 -61.4(11) . .
Br2 Pb1 O2 C1 22.3(13) . .
Br2 Pb1 O2 C1 -140.1(12) 4_566 .
Br1 Pb1 O2 C1 85.7(11) 2_565 .
O1 Pb1 O2 Pb2 170.5(9) . .
O1 Pb1 O2 Pb2 25.6(10) 4_566 .
Br1 Pb1 O2 Pb2 104.2(5) . .
Br2 Pb1 O2 Pb2 -172.1(3) . .
Br2 Pb1 O2 Pb2 25.5(4) 4_566 .
Br1 Pb1 O2 Pb2 -108.7(5) 2_565 .
Pb2 O2 C1 O1 -168.9(13) . .
Pb1 O2 C1 O1 -9(2) . .
Pb2 O2 C1 C2 11(3) . .
Pb1 O2 C1 C2 171.6(18) . .
Pb1 O1 C1 O2 9(2) . .
Pb1 O1 C1 O2 150.6(17) 4_466 .
Pb1 O1 C1 C2 -171.2(16) . .
Pb1 O1 C1 C2 -30(4) 4_466 .
O2 C1 C2 C2 78(2) . 3_556
O1 C1 C2 C2 -101(2) . 3_556
